data_4082365
loop_
_publ_author_name
'Prakash, Om'
'Sharma, Kamal Nayan'
'Joshi, Hemant'
'Gupta, Pancham L.'
'Singh, Ajai K.'

_publ_section_title
;
 (\h5-Cp*)Rh(III)/Ir(III) Complexes with Bis(chalcogenoethers) (E,
 E&#x2032; Ligands: E = S/Se; E&#x2032; = S/Se): Synthesis, Structure, and
 Applications in Catalytic Oppenauer-Type Oxidation and Transfer
 Hydrogenation
;
_journal_issue 4
_journal_name_full Organometallics
_journal_page_first 983
_journal_paper_doi 10.1021/om401150s
_journal_volume 33
_journal_year 2014
_chemical_formula_moiety 'C24 H29 Cl Ir S Se, F6 P'
_chemical_formula_sum 'C24 H29 Cl F6 Ir P S Se'
_chemical_formula_weight 801.14
_chemical_name_systematic
; 
 ? 
;
_space_group_IT_number 14
_symmetry_cell_setting monoclinic
_symmetry_space_group_name_Hall '-P 2ybc'
_symmetry_space_group_name_H-M 'P 1 21/c 1'
_atom_sites_solution_hydrogens geom
_atom_sites_solution_primary direct
_atom_sites_solution_secondary difmap
_audit_creation_method SHELXL-97
_cell_angle_alpha 90.00
_cell_angle_beta 106.152(3)
_cell_angle_gamma 90.00
_cell_formula_units_Z 4
_cell_length_a 11.397(2)
_cell_length_b 13.422(2)
_cell_length_c 19.075(3)
_cell_measurement_reflns_used 7351
_cell_measurement_temperature 298(2)
_cell_measurement_theta_max 22.53
_cell_measurement_theta_min 2.40
_cell_volume 2802.7(8)
_computing_cell_refinement 'Bruker SMART'
_computing_data_collection 'Bruker SMART'
_computing_data_reduction 'Bruker SAINT'
_computing_molecular_graphics 'Bruker SHELXTL'
_computing_publication_material 'Bruker SHELXTL'
_computing_structure_refinement 'SHELXL-97 (Sheldrick, 1997)'
_computing_structure_solution 'SHELXS-97 (Sheldrick, 1990)'
_diffrn_ambient_temperature 298(2)
_diffrn_measured_fraction_theta_full 0.999
_diffrn_measured_fraction_theta_max 0.999
_diffrn_measurement_device_type 'CCD area detector'
_diffrn_measurement_method 'phi and omega scans'
_diffrn_radiation_monochromator graphite
_diffrn_radiation_source 'fine-focus sealed tube'
_diffrn_radiation_type MoK\a
_diffrn_radiation_wavelength 0.71073
_diffrn_reflns_av_R_equivalents 0.0545
_diffrn_reflns_av_sigmaI/netI 0.0402
_diffrn_reflns_limit_h_max 13
_diffrn_reflns_limit_h_min -13
_diffrn_reflns_limit_k_max 15
_diffrn_reflns_limit_k_min -15
_diffrn_reflns_limit_l_max 22
_diffrn_reflns_limit_l_min -22
_diffrn_reflns_number 26153
_diffrn_reflns_theta_full 25.00
_diffrn_reflns_theta_max 25.00
_diffrn_reflns_theta_min 1.86
_exptl_absorpt_coefficient_mu 6.341
_exptl_absorpt_correction_T_max 0.366
_exptl_absorpt_correction_T_min 0.235
_exptl_absorpt_correction_type multi-scan
_exptl_absorpt_process_details '(SADABS; Sheldrick, 1996)'
_exptl_crystal_colour yellow
_exptl_crystal_density_diffrn 1.899
_exptl_crystal_density_meas 1.899
_exptl_crystal_density_method 'not measured'
_exptl_crystal_description block
_exptl_crystal_F_000 1544.0
_exptl_crystal_size_max 0.44
_exptl_crystal_size_mid 0.20
_exptl_crystal_size_min 0.16
_refine_diff_density_max 1.368
_refine_diff_density_min -0.724
_refine_diff_density_rms 0.138
_refine_ls_extinction_method none
_refine_ls_goodness_of_fit_ref 1.051
_refine_ls_hydrogen_treatment constr
_refine_ls_matrix_type full
_refine_ls_number_parameters 321
_refine_ls_number_reflns 4926
_refine_ls_number_restraints 0
_refine_ls_restrained_S_all 1.051
_refine_ls_R_factor_all 0.0511
_refine_ls_R_factor_gt 0.0416
_refine_ls_shift/su_max 0.000
_refine_ls_shift/su_mean 0.001
_refine_ls_structure_factor_coef Fsqd
_refine_ls_weighting_details 'calc w=1/[\s^2^(Fo^2^)+(0.0807P)^2^+1.8311P] where P=(Fo^2^+2Fc^2^)/3'
_refine_ls_weighting_scheme calc
_refine_ls_wR_factor_gt 0.1186
_refine_ls_wR_factor_ref 0.1248
_reflns_number_gt 4067
_reflns_number_total 4926
_reflns_threshold_expression >2sigma(I)
_cod_data_source_file om401150s_si_002.cif
_cod_data_source_block complex5
_cod_depositor_comments
;
The following automatic conversions were performed:

'_symmetry_cell_setting' value 'Monoclinic' changed to 'monoclinic'
according to
/usr/data/users/saulius/automatic-downloads/current/ACS/lib/dictionaries/cif_core.dic
dictionary named 'cif_core.dic' version 2.4.2 from 2011-04-26.

Automatic conversion script
Id: cif_fix_values 2281 2013-09-26 08:29:07Z andrius 
;
_cod_original_sg_symbol_H-M 'P 21/c'
_cod_original_formula_sum 'C24 H29 Cl F6 Ir P S Se '
_cod_database_code 4082365

loop_
_symmetry_equiv_pos_as_xyz
'x, y, z'
'-x, y+1/2, -z+1/2'
'-x, -y, -z'
'x, -y-1/2, z-1/2'

loop_
_atom_site_label
_atom_site_type_symbol
_atom_site_fract_x
_atom_site_fract_y
_atom_site_fract_z
_atom_site_U_iso_or_equiv
_atom_site_adp_type
_atom_site_occupancy
_atom_site_symmetry_multiplicity
_atom_site_calc_flag
_atom_site_refinement_flags
C1 C 0.8597(7) 0.0887(7) 0.0449(4) 0.068(2) Uani 1 1 d .
C2 C 0.9575(9) 0.1319(7) 0.0938(5) 0.081(3) Uani 1 1 d .
H2 H 0.9678 0.1246 0.1436 0.097 Uiso 1 1 calc R
C3 C 1.0393(10) 0.1854(10) 0.0696(6) 0.109(4) Uani 1 1 d .
H3 H 1.1059 0.2154 0.1023 0.130 Uiso 1 1 calc R
C4 C 1.0213(12) 0.1945(12) -0.0057(8) 0.128(5) Uani 1 1 d .
H4 H 1.0753 0.2326 -0.0230 0.154 Uiso 1 1 calc R
C5 C 0.9289(11) 0.1499(11) -0.0525(6) 0.114(4) Uani 1 1 d .
H5 H 0.9213 0.1545 -0.1022 0.137 Uiso 1 1 calc R
C6 C 0.8431(9) 0.0965(9) -0.0289(5) 0.090(3) Uani 1 1 d .
H6 H 0.7765 0.0669 -0.0620 0.108 Uiso 1 1 calc R
C7 C 0.8448(10) -0.0640(7) 0.1531(6) 0.095(3) Uani 1 1 d .
H7A H 0.8488 -0.1311 0.1350 0.114 Uiso 1 1 calc R
H7B H 0.9265 -0.0362 0.1651 0.114 Uiso 1 1 calc R
C8 C 0.8033(9) -0.0685(6) 0.2201(5) 0.081(2) Uani 1 1 d .
H8A H 0.8641 -0.1022 0.2587 0.097 Uiso 1 1 calc R
H8B H 0.7274 -0.1057 0.2106 0.097 Uiso 1 1 calc R
C9 C 0.7228(8) 0.0281(5) 0.3250(4) 0.066(2) Uani 1 1 d .
C10 C 0.6004(9) 0.0185(6) 0.3202(5) 0.076(2) Uani 1 1 d .
H10 H 0.5423 0.0280 0.2756 0.091 Uiso 1 1 calc R
C11 C 0.5634(10) -0.0054(7) 0.3822(5) 0.083(2) Uani 1 1 d .
H11 H 0.4807 -0.0082 0.3796 0.100 Uiso 1 1 calc R
C12 C 0.6486(12) -0.0244(7) 0.4461(6) 0.093(3) Uani 1 1 d .
H12 H 0.6246 -0.0426 0.4871 0.112 Uiso 1 1 calc R
C13 C 0.7690(13) -0.0170(9) 0.4503(5) 0.107(4) Uani 1 1 d .
H13 H 0.8267 -0.0297 0.4945 0.129 Uiso 1 1 calc R
C14 C 0.8082(10) 0.0090(8) 0.3898(5) 0.098(3) Uani 1 1 d .
H14 H 0.8911 0.0134 0.3933 0.117 Uiso 1 1 calc R
C15 C 0.6819(11) 0.2793(6) 0.1275(10) 0.104(4) Uani 1 1 d .
C16 C 0.6453(14) 0.2762(7) 0.1909(6) 0.115(5) Uani 1 1 d .
C17 C 0.5167(11) 0.2416(7) 0.1657(8) 0.101(4) Uani 1 1 d .
C18 C 0.4968(11) 0.2318(7) 0.0894(8) 0.098(4) Uani 1 1 d .
C19 C 0.5911(17) 0.2539(8) 0.0706(7) 0.107(4) Uani 1 1 d .
C20 C 0.603(3) 0.2579(13) -0.0064(9) 0.263(16) Uani 1 1 d .
H20A H 0.5240 0.2466 -0.0404 0.395 Uiso 1 1 calc R
H20B H 0.6586 0.2075 -0.0126 0.395 Uiso 1 1 calc R
H20C H 0.6323 0.3223 -0.0153 0.395 Uiso 1 1 calc R
C21 C 0.8084(18) 0.3203(11) 0.122(2) 0.35(2) Uani 1 1 d .
H21A H 0.8075 0.3918 0.1224 0.520 Uiso 1 1 calc R
H21B H 0.8221 0.2979 0.0767 0.520 Uiso 1 1 calc R
H21C H 0.8727 0.2962 0.1620 0.520 Uiso 1 1 calc R
C22 C 0.707(3) 0.3034(12) 0.2687(10) 0.40(3) Uani 1 1 d .
H22A H 0.6475 0.3097 0.2952 0.596 Uiso 1 1 calc R
H22B H 0.7497 0.3656 0.2701 0.596 Uiso 1 1 calc R
H22C H 0.7649 0.2523 0.2906 0.596 Uiso 1 1 calc R
C23 C 0.423(2) 0.2317(12) 0.2065(16) 0.274(18) Uani 1 1 d .
H23A H 0.3731 0.2904 0.1993 0.411 Uiso 1 1 calc R
H23B H 0.4631 0.2236 0.2576 0.411 Uiso 1 1 calc R
H23C H 0.3728 0.1745 0.1889 0.411 Uiso 1 1 calc R
C24 C 0.372(2) 0.2035(13) 0.0413(17) 0.37(2) Uani 1 1 d .
H24A H 0.3268 0.2628 0.0223 0.557 Uiso 1 1 calc R
H24B H 0.3283 0.1669 0.0695 0.557 Uiso 1 1 calc R
H24C H 0.3803 0.1629 0.0016 0.557 Uiso 1 1 calc R
Cl1 Cl 0.50340(19) -0.01395(14) 0.13181(11) 0.0695(5) Uani 1 1 d .
F7 F 0.9180(11) 0.7003(5) 0.2185(7) 0.276(8) Uani 1 1 d .
F8 F 0.7677(16) 0.5837(12) 0.2375(8) 0.260(6) Uani 1 1 d .
F9 F 0.7309(7) 0.5537(6) 0.1313(5) 0.166(3) Uani 1 1 d .
F10 F 0.8527(17) 0.6572(15) 0.1131(7) 0.348(12) Uani 1 1 d .
F11 F 0.9178(7) 0.5483(6) 0.2084(8) 0.220(6) Uani 1 1 d .
F12 F 0.7225(9) 0.7075(7) 0.1603(7) 0.194(4) Uani 1 1 d .
Ir1 Ir 0.63684(2) 0.128454(18) 0.146351(14) 0.04926(14) Uani 1 1 d .
P1 P 0.8245(2) 0.62790(15) 0.17896(13) 0.0730(6) Uani 1 1 d .
S1 S 0.77988(15) 0.06044(14) 0.24897(10) 0.0548(4) Uani 1 1 d .
Se1 Se 0.73523(8) 0.01773(6) 0.07455(5) 0.0722(2) Uani 1 1 d .

loop_
_atom_site_aniso_label
_atom_site_aniso_U_11
_atom_site_aniso_U_22
_atom_site_aniso_U_33
_atom_site_aniso_U_23
_atom_site_aniso_U_13
_atom_site_aniso_U_12
C1 0.063(5) 0.081(5) 0.066(5) 0.014(4) 0.030(4) 0.011(4)
C2 0.070(6) 0.100(7) 0.069(5) 0.013(4) 0.015(5) 0.006(5)
C3 0.070(6) 0.154(11) 0.109(8) 0.013(8) 0.036(6) -0.007(7)
C4 0.085(8) 0.188(15) 0.125(10) 0.046(10) 0.051(8) -0.003(9)
C5 0.078(8) 0.198(13) 0.077(7) 0.040(7) 0.040(6) 0.043(8)
C6 0.073(6) 0.136(8) 0.066(5) 0.017(5) 0.027(5) 0.018(6)
C7 0.128(8) 0.064(5) 0.117(8) 0.025(5) 0.075(7) 0.036(5)
C8 0.096(6) 0.062(5) 0.096(6) 0.021(4) 0.046(5) 0.029(5)
C9 0.080(6) 0.055(4) 0.059(4) -0.001(3) 0.015(4) 0.004(4)
C10 0.080(6) 0.071(5) 0.075(5) -0.011(4) 0.020(4) -0.005(4)
C11 0.094(7) 0.087(6) 0.076(6) -0.001(5) 0.034(5) -0.007(5)
C12 0.126(9) 0.080(6) 0.082(7) 0.007(5) 0.043(7) 0.009(6)
C13 0.133(10) 0.119(9) 0.062(5) 0.007(5) 0.013(6) 0.012(8)
C14 0.089(7) 0.121(9) 0.074(6) 0.001(6) 0.006(5) 0.012(6)
C15 0.086(7) 0.035(4) 0.206(14) -0.014(6) 0.067(9) -0.011(4)
C16 0.173(12) 0.051(5) 0.073(6) -0.027(4) -0.046(7) 0.038(6)
C17 0.106(8) 0.051(5) 0.181(12) 0.014(6) 0.098(9) 0.020(5)
C18 0.095(8) 0.046(5) 0.124(9) 0.001(5) -0.017(7) 0.011(5)
C19 0.173(14) 0.050(5) 0.109(9) 0.015(5) 0.056(9) 0.013(7)
C20 0.55(5) 0.135(13) 0.147(14) 0.070(11) 0.18(2) 0.15(2)
C21 0.189(18) 0.073(10) 0.87(7) 0.03(2) 0.29(3) -0.017(11)
C22 0.68(6) 0.125(13) 0.174(16) -0.099(13) -0.24(3) 0.17(2)
C23 0.32(3) 0.122(12) 0.52(4) 0.114(19) 0.36(3) 0.092(15)
C24 0.23(2) 0.117(13) 0.54(5) -0.057(19) -0.26(3) 0.056(14)
Cl1 0.0697(12) 0.0591(11) 0.0785(12) -0.0053(9) 0.0188(10) -0.0187(9)
F7 0.277(13) 0.069(4) 0.331(14) 0.004(6) -0.168(11) -0.030(6)
F8 0.353(19) 0.261(14) 0.209(12) 0.074(11) 0.150(13) 0.036(14)
F9 0.127(6) 0.141(7) 0.197(8) -0.034(6) -0.008(6) -0.023(5)
F10 0.42(2) 0.53(3) 0.157(10) -0.081(13) 0.184(13) -0.25(2)
F11 0.093(5) 0.088(5) 0.433(18) 0.025(7) -0.003(8) 0.011(4)
F12 0.164(8) 0.125(7) 0.273(12) 0.009(7) 0.029(7) 0.041(6)
Ir1 0.0483(2) 0.04234(19) 0.0583(2) -0.00322(10) 0.01667(13) -0.00328(10)
P1 0.0806(16) 0.0640(13) 0.0689(13) -0.0008(10) 0.0117(11) 0.0025(11)
S1 0.0448(9) 0.0590(10) 0.0593(10) 0.0052(8) 0.0121(8) 0.0051(7)
Se1 0.0838(6) 0.0633(5) 0.0785(5) -0.0091(4) 0.0375(4) -0.0024(4)

loop_
_atom_type_symbol
_atom_type_description
_atom_type_scat_dispersion_real
_atom_type_scat_dispersion_imag
_atom_type_scat_source
C C 0.0033 0.0016 'International Tables Vol C Tables 4.2.6.8 and 6.1.1.4'
H H 0.0000 0.0000 'International Tables Vol C Tables 4.2.6.8 and 6.1.1.4'
F F 0.0171 0.0103 'International Tables Vol C Tables 4.2.6.8 and 6.1.1.4'
P P 0.1023 0.0942 'International Tables Vol C Tables 4.2.6.8 and 6.1.1.4'
S S 0.1246 0.1234 'International Tables Vol C Tables 4.2.6.8 and 6.1.1.4'
Cl Cl 0.1484 0.1585 'International Tables Vol C Tables 4.2.6.8 and 6.1.1.4'
Se Se -0.0929 2.2259 'International Tables Vol C Tables 4.2.6.8 and 6.1.1.4'
Ir Ir -1.4442 7.9887 'International Tables Vol C Tables 4.2.6.8 and 6.1.1.4'

loop_
_geom_angle_atom_site_label_1
_geom_angle_atom_site_label_2
_geom_angle_atom_site_label_3
_geom_angle
C6 C1 C2 121.5(8)
C6 C1 Se1 116.0(7)
C2 C1 Se1 122.5(6)
C3 C2 C1 120.0(9)
C3 C2 H2 120.0
C1 C2 H2 120.0
C2 C3 C4 118.5(11)
C2 C3 H3 120.7
C4 C3 H3 120.8
C5 C4 C3 121.2(11)
C5 C4 H4 119.5
C3 C4 H4 119.3
C4 C5 C6 121.1(10)
C4 C5 H5 119.4
C6 C5 H5 119.5
C1 C6 C5 117.7(10)
C1 C6 H6 121.2
C5 C6 H6 121.1
C8 C7 Se1 112.8(6)
C8 C7 H7A 109.0
Se1 C7 H7A 109.0
C8 C7 H7B 109.1
Se1 C7 H7B 109.0
H7A C7 H7B 107.8
C7 C8 S1 108.9(6)
C7 C8 H8A 109.9
S1 C8 H8A 109.9
C7 C8 H8B 110.0
S1 C8 H8B 109.9
H8A C8 H8B 108.3
C14 C9 C10 119.8(9)
C14 C9 S1 116.5(7)
C10 C9 S1 123.7(6)
C9 C10 C11 120.2(9)
C9 C10 H10 119.9
C11 C10 H10 119.9
C12 C11 C10 119.6(10)
C12 C11 H11 120.2
C10 C11 H11 120.1
C11 C12 C13 119.9(10)
C11 C12 H12 120.0
C13 C12 H12 120.0
C12 C13 C14 121.5(10)
C12 C13 H13 119.2
C14 C13 H13 119.3
C9 C14 C13 118.9(10)
C9 C14 H14 120.6
C13 C14 H14 120.5
C19 C15 C16 110.6(11)
C19 C15 C21 124(2)
C16 C15 C21 125.2(19)
C19 C15 Ir1 74.0(6)
C16 C15 Ir1 71.4(6)
C21 C15 Ir1 127.5(8)
C15 C16 C17 103.7(8)
C15 C16 C22 133(2)
C17 C16 C22 123(2)
C15 C16 Ir1 71.0(5)
C17 C16 Ir1 69.6(5)
C22 C16 Ir1 124.9(8)
C18 C17 C16 102.8(9)
C18 C17 C23 126.6(17)
C16 C17 C23 130.2(18)
C18 C17 Ir1 71.6(5)
C16 C17 Ir1 69.9(5)
C23 C17 Ir1 127.6(8)
C19 C18 C17 111.5(11)
C19 C18 C24 128(2)
C17 C18 C24 120(2)
C19 C18 Ir1 74.1(7)
C17 C18 Ir1 70.0(5)
C24 C18 Ir1 125.6(8)
C18 C19 C15 111.3(12)
C18 C19 C20 126.6(19)
C15 C19 C20 122.0(19)
C18 C19 Ir1 72.3(6)
C15 C19 Ir1 70.6(6)
C20 C19 Ir1 127.0(8)
C19 C20 H20A 109.5
C19 C20 H20B 109.6
H20A C20 H20B 109.5
C19 C20 H20C 109.4
H20A C20 H20C 109.5
H20B C20 H20C 109.5
C15 C21 H21A 110.0
C15 C21 H21B 109.0
H21A C21 H21B 109.0
C15 C21 H21C 110.0
H21A C21 H21C 110.0
H21B C21 H21C 109.0
C16 C22 H22A 110.0
C16 C22 H22B 109.0
H22A C22 H22B 110.0
C16 C22 H22C 109.0
H22A C22 H22C 110.0
H22B C22 H22C 109.0
C17 C23 H23A 109.5
C17 C23 H23B 109.3
H23A C23 H23B 109.5
C17 C23 H23C 109.6
H23A C23 H23C 109.5
H23B C23 H23C 109.5
C18 C24 H24A 109.5
C18 C24 H24B 109.7
H24A C24 H24B 109.4
C18 C24 H24C 109.3
H24A C24 H24C 109.5
H24B C24 H24C 109.4
C15 Ir1 C17 63.6(4)
C15 Ir1 C16 37.7(5)
C17 Ir1 C16 40.5(5)
C15 Ir1 C18 59.2(4)
C17 Ir1 C18 38.4(5)
C16 Ir1 C18 63.4(4)
C15 Ir1 C19 35.5(5)
C17 Ir1 C19 61.5(4)
C16 Ir1 C19 61.8(4)
C18 Ir1 C19 33.6(4)
C15 Ir1 S1 111.3(4)
C17 Ir1 S1 117.3(4)
C16 Ir1 S1 94.9(2)
C18 Ir1 S1 155.3(4)
C19 Ir1 S1 146.2(5)
C15 Ir1 Cl1 154.5(4)
C17 Ir1 Cl1 99.7(3)
C16 Ir1 Cl1 137.3(5)
C18 Ir1 Cl1 95.6(3)
C19 Ir1 Cl1 120.5(5)
S1 Ir1 Cl1 93.26(7)
C15 Ir1 Se1 107.8(3)
C17 Ir1 Se1 157.6(4)
C16 Ir1 Se1 142.3(5)
C18 Ir1 Se1 119.2(4)
C19 Ir1 Se1 99.0(3)
S1 Ir1 Se1 84.97(5)
Cl1 Ir1 Se1 80.19(6)
F10 P1 F7 87.8(8)
F10 P1 F11 102.4(10)
F7 P1 F11 86.7(5)
F10 P1 F12 86.9(10)
F7 P1 F12 93.0(6)
F11 P1 F12 170.6(8)
F10 P1 F9 87.0(7)
F7 P1 F9 174.7(8)
F11 P1 F9 93.5(5)
F12 P1 F9 87.6(6)
F10 P1 F8 166.4(9)
F7 P1 F8 105.5(9)
F11 P1 F8 81.5(8)
F12 P1 F8 89.6(7)
F9 P1 F8 79.7(8)
C9 S1 C8 97.3(4)
C9 S1 Ir1 116.2(3)
C8 S1 Ir1 103.8(3)
C1 Se1 C7 97.7(4)
C1 Se1 Ir1 110.4(3)
C7 Se1 Ir1 101.5(3)

loop_
_geom_bond_atom_site_label_1
_geom_bond_atom_site_label_2
_geom_bond_distance
C1 C6 1.370(11)
C1 C2 1.368(13)
C1 Se1 1.920(8)
C2 C3 1.356(14)
C2 H2 0.9300
C3 C4 1.398(16)
C3 H3 0.9300
C4 C5 1.319(18)
C4 H4 0.9300
C5 C6 1.386(15)
C5 H5 0.9300
C6 H6 0.9300
C7 C8 1.484(12)
C7 Se1 1.991(9)
C7 H7A 0.9700
C7 H7B 0.9700
C8 S1 1.858(9)
C8 H8A 0.9700
C8 H8B 0.9700
C9 C14 1.367(11)
C9 C10 1.377(11)
C9 S1 1.800(8)
C10 C11 1.400(12)
C10 H10 0.9300
C11 C12 1.356(14)
C11 H11 0.9300
C12 C13 1.356(15)
C12 H12 0.9300
C13 C14 1.393(15)
C13 H13 0.9300
C14 H14 0.9300
C15 C19 1.320(18)
C15 C16 1.385(18)
C15 C21 1.576(17)
C15 Ir1 2.144(9)
C16 C17 1.485(16)
C16 C22 1.502(15)
C16 Ir1 2.149(8)
C17 C18 1.416(17)
C17 C23 1.490(16)
C17 Ir1 2.145(8)
C18 C19 1.259(17)
C18 C24 1.515(18)
C18 Ir1 2.165(9)
C19 C20 1.512(17)
C19 Ir1 2.185(10)
C20 H20A 0.9601
C20 H20B 0.9601
C20 H20C 0.9601
C21 H21A 0.9600
C21 H21B 0.9700
C21 H21C 0.9600
C22 H22A 0.9600
C22 H22B 0.9600
C22 H22C 0.9600
C23 H23A 0.9601
C23 H23B 0.9601
C23 H23C 0.9601
C24 H24A 0.9603
C24 H24B 0.9603
C24 H24C 0.9603
Cl1 Ir1 2.4101(18)
F7 P1 1.484(8)
F8 P1 1.554(12)
F9 P1 1.555(8)
F10 P1 1.437(10)
F11 P1 1.502(7)
F12 P1 1.545(9)
Ir1 S1 2.3553(17)
Ir1 Se1 2.4892(9)

loop_
_geom_torsion_atom_site_label_1
_geom_torsion_atom_site_label_2
_geom_torsion_atom_site_label_3
_geom_torsion_atom_site_label_4
_geom_torsion
C6 C1 C2 C3 1.2(15)
Se1 C1 C2 C3 -176.6(8)
C1 C2 C3 C4 -0.3(17)
C2 C3 C4 C5 -2(2)
C3 C4 C5 C6 3(2)
C2 C1 C6 C5 0.0(15)
Se1 C1 C6 C5 177.9(8)
C4 C5 C6 C1 -2.2(18)
Se1 C7 C8 S1 -52.8(9)
C14 C9 C10 C11 3.4(13)
S1 C9 C10 C11 -179.0(7)
C9 C10 C11 C12 -3.6(14)
C10 C11 C12 C13 2.2(15)
C11 C12 C13 C14 -0.6(17)
C10 C9 C14 C13 -1.8(14)
S1 C9 C14 C13 -179.6(8)
C12 C13 C14 C9 0.4(17)
C19 C15 C16 C17 1.6(10)
C21 C15 C16 C17 174.4(11)
Ir1 C15 C16 C17 -62.4(6)
C19 C15 C16 C22 -175.6(11)
C21 C15 C16 C22 -2.8(19)
Ir1 C15 C16 C22 120.4(12)
C19 C15 C16 Ir1 64.0(7)
C21 C15 C16 Ir1 -123.2(12)
C15 C16 C17 C18 -1.3(9)
C22 C16 C17 C18 176.2(9)
Ir1 C16 C17 C18 -64.7(6)
C15 C16 C17 C23 -173.8(11)
C22 C16 C17 C23 3.8(16)
Ir1 C16 C17 C23 122.9(11)
C15 C16 C17 Ir1 63.4(6)
C22 C16 C17 Ir1 -119.1(10)
C16 C17 C18 C19 0.7(11)
C23 C17 C18 C19 173.5(10)
Ir1 C17 C18 C19 -62.8(8)
C16 C17 C18 C24 -176.2(9)
C23 C17 C18 C24 -3.4(16)
Ir1 C17 C18 C24 120.3(10)
C16 C17 C18 Ir1 63.5(6)
C23 C17 C18 Ir1 -123.7(11)
C17 C18 C19 C15 0.3(13)
C24 C18 C19 C15 176.9(11)
Ir1 C18 C19 C15 -60.1(8)
C17 C18 C19 C20 -176.3(10)
C24 C18 C19 C20 0.3(19)
Ir1 C18 C19 C20 123.3(12)
C17 C18 C19 Ir1 60.4(7)
C24 C18 C19 Ir1 -123.1(12)
C16 C15 C19 C18 -1.3(13)
C21 C15 C19 C18 -174.2(10)
Ir1 C15 C19 C18 61.1(8)
C16 C15 C19 C20 175.5(10)
C21 C15 C19 C20 2.6(17)
Ir1 C15 C19 C20 -122.1(11)
C16 C15 C19 Ir1 -62.4(7)
C21 C15 C19 Ir1 124.7(11)
C19 C15 Ir1 C17 -77.2(9)
C16 C15 Ir1 C17 41.7(7)
C21 C15 Ir1 C17 162(2)
C19 C15 Ir1 C16 -118.9(11)
C21 C15 Ir1 C16 121(2)
C19 C15 Ir1 C18 -33.5(7)
C16 C15 Ir1 C18 85.4(8)
C21 C15 Ir1 C18 -154(2)
C16 C15 Ir1 C19 118.9(11)
C21 C15 Ir1 C19 -121(2)
C19 C15 Ir1 S1 171.9(8)
C16 C15 Ir1 S1 -69.1(8)
C21 C15 Ir1 S1 51(2)
C19 C15 Ir1 Cl1 -24.5(15)
C16 C15 Ir1 Cl1 94.4(13)
C21 C15 Ir1 Cl1 -145.1(18)
C19 C15 Ir1 Se1 80.4(8)
C16 C15 Ir1 Se1 -160.6(7)
C21 C15 Ir1 Se1 -40(2)
C18 C17 Ir1 C15 73.0(7)
C16 C17 Ir1 C15 -38.8(7)
C23 C17 Ir1 C15 -165(2)
C18 C17 Ir1 C16 111.7(9)
C23 C17 Ir1 C16 -126(2)
C16 C17 Ir1 C18 -111.7(9)
C23 C17 Ir1 C18 122(2)
C18 C17 Ir1 C19 32.9(6)
C16 C17 Ir1 C19 -78.9(7)
C23 C17 Ir1 C19 155(2)
C18 C17 Ir1 S1 174.5(6)
C16 C17 Ir1 S1 62.7(7)
C23 C17 Ir1 S1 -63(2)
C18 C17 Ir1 Cl1 -86.7(7)
C16 C17 Ir1 Cl1 161.5(7)
C23 C17 Ir1 Cl1 36(2)
C18 C17 Ir1 Se1 1.0(13)
C16 C17 Ir1 Se1 -110.7(11)
C23 C17 Ir1 Se1 123.5(18)
C17 C16 Ir1 C15 113.3(9)
C22 C16 Ir1 C15 -130(3)
C15 C16 Ir1 C17 -113.3(9)
C22 C16 Ir1 C17 117(3)
C15 C16 Ir1 C18 -73.2(8)
C17 C16 Ir1 C18 40.1(7)
C22 C16 Ir1 C18 157(2)
C15 C16 Ir1 C19 -35.2(7)
C17 C16 Ir1 C19 78.1(7)
C22 C16 Ir1 C19 -165(2)
C15 C16 Ir1 S1 119.1(8)
C17 C16 Ir1 S1 -127.6(7)
C22 C16 Ir1 S1 -11(2)
C15 C16 Ir1 Cl1 -140.8(8)
C17 C16 Ir1 Cl1 -27.4(9)
C22 C16 Ir1 Cl1 89(2)
C15 C16 Ir1 Se1 31.1(9)
C17 C16 Ir1 Se1 144.4(7)
C22 C16 Ir1 Se1 -99(2)
C19 C18 Ir1 C15 35.3(8)
C17 C18 Ir1 C15 -85.3(7)
C24 C18 Ir1 C15 162(2)
C19 C18 Ir1 C17 120.6(10)
C24 C18 Ir1 C17 -113(2)
C19 C18 Ir1 C16 78.3(9)
C17 C18 Ir1 C16 -42.4(7)
C24 C18 Ir1 C16 -156(2)
C17 C18 Ir1 C19 -120.6(10)
C24 C18 Ir1 C19 126(3)
C19 C18 Ir1 S1 108.8(13)
C17 C18 Ir1 S1 -11.8(14)
C24 C18 Ir1 S1 -125(2)
C19 C18 Ir1 Cl1 -140.8(8)
C17 C18 Ir1 Cl1 98.6(7)
C24 C18 Ir1 Cl1 -15(2)
C19 C18 Ir1 Se1 -58.9(8)
C17 C18 Ir1 Se1 -179.6(5)
C24 C18 Ir1 Se1 67(2)
C18 C19 Ir1 C15 -121.1(11)
C20 C19 Ir1 C15 116(2)
C18 C19 Ir1 C17 -37.4(8)
C15 C19 Ir1 C17 83.7(8)
C20 C19 Ir1 C17 -160(2)
C18 C19 Ir1 C16 -83.7(9)
C15 C19 Ir1 C16 37.4(8)
C20 C19 Ir1 C16 153(2)
C15 C19 Ir1 C18 121.1(11)
C20 C19 Ir1 C18 -123(2)
C18 C19 Ir1 S1 -134.7(9)
C15 C19 Ir1 S1 -13.6(12)
C20 C19 Ir1 S1 102.3(19)
C18 C19 Ir1 Cl1 46.9(9)
C15 C19 Ir1 Cl1 168.0(7)
C20 C19 Ir1 Cl1 -76(2)
C18 C19 Ir1 Se1 130.8(8)
C15 C19 Ir1 Se1 -108.1(8)
C20 C19 Ir1 Se1 8(2)
C14 C9 S1 C8 84.3(8)
C10 C9 S1 C8 -93.4(7)
C14 C9 S1 Ir1 -166.4(6)
C10 C9 S1 Ir1 15.9(8)
C7 C8 S1 C9 176.6(7)
C7 C8 S1 Ir1 57.3(7)
C15 Ir1 S1 C9 115.5(5)
C17 Ir1 S1 C9 45.2(4)
C16 Ir1 S1 C9 80.6(6)
C18 Ir1 S1 C9 53.4(10)
C19 Ir1 S1 C9 123.9(7)
Cl1 Ir1 S1 C9 -57.5(3)
Se1 Ir1 S1 C9 -137.3(3)
C15 Ir1 S1 C8 -139.0(5)
C17 Ir1 S1 C8 150.7(4)
C16 Ir1 S1 C8 -173.9(6)
C18 Ir1 S1 C8 158.9(10)
C19 Ir1 S1 C8 -130.6(7)
Cl1 Ir1 S1 C8 48.0(3)
Se1 Ir1 S1 C8 -31.8(3)
C6 C1 Se1 C7 135.4(8)
C2 C1 Se1 C7 -46.7(8)
C6 C1 Se1 Ir1 -119.2(7)
C2 C1 Se1 Ir1 58.7(8)
C8 C7 Se1 C1 136.4(8)
C8 C7 Se1 Ir1 23.6(8)
C15 Ir1 Se1 C1 16.4(5)
C17 Ir1 Se1 C1 79.8(8)
C16 Ir1 Se1 C1 -2.9(5)
C18 Ir1 Se1 C1 80.5(5)
C19 Ir1 Se1 C1 51.8(6)
S1 Ir1 Se1 C1 -94.3(3)
Cl1 Ir1 Se1 C1 171.5(3)
C15 Ir1 Se1 C7 119.3(6)
C17 Ir1 Se1 C7 -177.3(8)
C16 Ir1 Se1 C7 100.0(5)
C18 Ir1 Se1 C7 -176.6(5)
C19 Ir1 Se1 C7 154.7(6)
S1 Ir1 Se1 C7 8.5(3)
Cl1 Ir1 Se1 C7 -85.7(3)
